data_2006799
loop_
_publ_author_name
'Knobler, Carolyn B.'
'Maverick, Emily F.'
'Trueblood, Kenneth N.'
'Ho, Siew Peng'

_publ_section_title
;
 An Na^+^ Complex and a Bis-BH~3~ Complex of a [1.1]Cryptahemispherand
;
_journal_issue 12
_journal_name_full 'Acta Crystallographica Section C'
_journal_page_first 1827
_journal_page_last 1832
_journal_paper_doi 10.1107/S0108270197009566
_journal_volume 53
_journal_year 1997
_chemical_formula_iupac '[Na(C34 H44 N2 O5)](C24 H20 B1)'
_chemical_formula_sum 'C58 H64 B N2 Na O5'
_chemical_formula_weight 902.97
_chemical_name_systematic
;
30,31,32-trimethoxy-5,10,15-
trimethyl-22,27-dioxa-1,19-diazapentacyclo[17.5.5.1^3,7^.1^8,12^.1^13,17^]do
triaconta-3,5,7(32),8,10,12(31),13,15,17(30)-nonaene
 sodium tetraphenylborate
C34 H44 N2 Na1 O5 1+,C24 H20 B1 1-
;
_space_group_IT_number 14
_symmetry_cell_setting monoclinic
_symmetry_space_group_name_Hall '-P 2yn'
_symmetry_space_group_name_H-M 'P 1 21/n 1'
_audit_creation_method SHELXL
_cell_angle_alpha 90.00
_cell_angle_beta 111.850(3)
_cell_angle_gamma 90.00
_cell_formula_units_Z 4
_cell_length_a 19.919(2)
_cell_length_b 14.725(2)
_cell_length_c 21.387(2)
_cell_measurement_reflns_used 38
_cell_measurement_temperature 295
_cell_measurement_theta_max 9.0
_cell_measurement_theta_min 4.8
_cell_volume 5822.3(11)
_computing_cell_refinement 'Picker (Crystal Logic) system'
_computing_data_collection 'Picker (Crystal Logic) system'
_computing_data_reduction 'UCLA Crystallographic Package (1984)'
_computing_molecular_graphics 'SHELXTL (Sheldrick, 1995)'
_computing_publication_material 'local programs'
_computing_structure_refinement 'SHELXL93 (Sheldrick, 1993)'
_computing_structure_solution 'MULTAN80 (Declercq et al., 1979)'
_diffrn_ambient_temperature 295(2)
_diffrn_measurement_device 'modified Picker FACS-1 (Crystal Logic)'
_diffrn_measurement_method \q/2\q
_diffrn_radiation_monochromator graphite
_diffrn_radiation_source 'fine-focus sealed tube'
_diffrn_radiation_type MoK\a
_diffrn_radiation_wavelength 0.71073
_diffrn_reflns_av_R_equivalents 0.018
_diffrn_reflns_av_sigmaI/netI 0.1439
_diffrn_reflns_limit_h_max 23
_diffrn_reflns_limit_h_min 0
_diffrn_reflns_limit_k_max 17
_diffrn_reflns_limit_k_min 0
_diffrn_reflns_limit_l_max 23
_diffrn_reflns_limit_l_min -25
_diffrn_reflns_number 10739
_diffrn_reflns_theta_max 25.00
_diffrn_reflns_theta_min 1.19
_diffrn_standards_decay_% none
_diffrn_standards_interval_count 97
_diffrn_standards_number 3
_exptl_absorpt_coefficient_mu 0.073
_exptl_absorpt_correction_type none
_exptl_crystal_colour colorless
_exptl_crystal_density_diffrn 1.030
_exptl_crystal_density_meas ?
_exptl_crystal_density_method none
_exptl_crystal_description platelet
_exptl_crystal_F_000 1924
_exptl_crystal_size_max 0.40
_exptl_crystal_size_mid 0.35
_exptl_crystal_size_min 0.08
_refine_diff_density_max 0.639
_refine_diff_density_min -0.270
_refine_ls_extinction_method none
_refine_ls_goodness_of_fit_all 1.016
_refine_ls_goodness_of_fit_obs 1.446
_refine_ls_hydrogen_treatment
; H atoms riding; fixed C-H distances, <U^2^>(H) = 1.2U~eq~(C),
  except for CH~3~ groups, for which factor was 1.5;
  CH~3~ groups rotating about C-C or O-C bond
;
_refine_ls_matrix_type fullcycle
_refine_ls_number_parameters 651
_refine_ls_number_reflns 10278
_refine_ls_number_restraints 3
_refine_ls_restrained_S_all 1.016
_refine_ls_restrained_S_obs 1.446
_refine_ls_R_factor_all 0.272
_refine_ls_R_factor_obs .117
_refine_ls_shift/esd_max 0.300
_refine_ls_shift/esd_mean 0.029
_refine_ls_structure_factor_coef Fsqd
_refine_ls_weighting_details 'w = 1/[\s^2^(Fo^2^)+(0.2052P)^2^] where P=(Fo^2^+2Fc^2^)/3'
_refine_ls_weighting_scheme calc
_refine_ls_wR_factor_all 0.388
_refine_ls_wR_factor_obs .324
_reflns_number_observed 3744
_reflns_number_total 10278
_reflns_observed_criterion >2sigma(I)
_cod_data_source_file fg1282.cif
_cod_data_source_block I
_cod_depositor_comments
;
The following automatic conversions were performed:
'_geom_bond_publ_flag' value 'No' changed to 'no' according to
'/home/saulius/struct/CIF-dictionaries/cif_core.dic' dictionary named
'cif_core.dic' version 2.4.1 from 2010-06-29 (85 times).

Automatic conversion script
Id: cif_fix_enum 1527 2010-12-29 10:47:43Z saulius 

The following automatic conversions were performed:

'_geom_bond_publ_flag' value 'No' changed to 'no' according to
/home/saulius/struct/CIF-dictionaries/cif_core.dic dictionary named
'cif_core.dic' version 2.4.1 from 2010-06-29 (85
times).

'_geom_contact_publ_flag' value 'No' changed to 'no'
according to /home/saulius/struct/CIF-dictionaries/cif_core.dic
dictionary named 'cif_core.dic' version 2.4.1 from 2010-06-29 (10
times).

'_geom_angle_publ_flag' value 'No' changed to 'no' according
to /home/saulius/struct/CIF-dictionaries/cif_core.dic dictionary
named 'cif_core.dic' version 2.4.1 from 2010-06-29 (124
times).

'_geom_torsion_publ_flag' value 'No' changed to 'no'
according to /home/saulius/struct/CIF-dictionaries/cif_core.dic
dictionary named 'cif_core.dic' version 2.4.1 from 2010-06-29 (142
times).

Automatic conversion script
Id: cif_fix_values 1715 2011-07-08 13:25:40Z adriana 

The following automatic conversions were performed:

'_exptl_crystal_density_meas' value 'not measured' was changed to '?'
- the value is perceived as not measured.

Automatic conversion script
Id: cif_fix_values 3008 2015-01-20 13:52:24Z robertas 

The following automatic conversions were performed:

'_refine_ls_weighting_scheme' value 'calc w =
1/[\s^2^(Fo^2^)+(0.2052P)^2^] where P=(Fo^2^+2Fc^2^)/3' was changed
to 'calc'. New tag '_refine_ls_weighting_details' was created. The
value of the new tag was set to 'w = 1/[\s^2^(Fo^2^)+(0.2052P)^2^]
where P=(Fo^2^+2Fc^2^)/3'.

Automatic conversion script
Id: cif_fix_values 3143 2015-03-26 13:38:13Z robertas 
;
_cod_original_cell_volume 5822.3(10)
_cod_original_sg_symbol_H-M 'P 21/n'
_cod_database_code 2006799

loop_
_symmetry_equiv_pos_as_xyz
'x, y, z'
'-x+1/2, y+1/2, -z+1/2'
'-x, -y, -z'
'x-1/2, -y-1/2, z-1/2'

loop_
_atom_site_aniso_label
_atom_site_aniso_U_11
_atom_site_aniso_U_22
_atom_site_aniso_U_33
_atom_site_aniso_U_12
_atom_site_aniso_U_13
_atom_site_aniso_U_23
C1 .059(4) .046(4) .079(4) .004(3) .036(3) .013(3)
C2 .084(5) .045(4) .089(5) .001(4) .045(4) .002(4)
C3 .069(4) .052(4) .088(5) -.004(3) .040(4) -.009(4)
C4 .102(6) .077(6) .125(7) -.013(5) .052(5) -.032(5)
C5 .063(4) .053(4) .089(5) -.003(3) .043(4) .006(4)
C6 .057(4) .047(4) .068(4) -.003(3) .034(3) -.004(3)
C7 .066(4) .047(4) .066(4) -.008(3) .027(3) .002(3)
O8 .062(3) .067(3) .067(3) .004(2) .035(2) .010(2)
C9 .117(7) .116(8) .075(5) -.018(6) .037(5) .011(5)
C10 .060(4) .048(4) .072(4) .001(3) .035(3) -.006(3)
C11 .065(4) .054(5) .089(5) -.010(3) .041(4) -.006(4)
C12 .057(4) .057(5) .093(5) -.001(3) .041(4) -.003(4)
C13 .074(5) .074(6) .149(8) .001(4) .072(5) -.006(5)
C14 .058(4) .053(4) .078(4) .013(3) .032(3) .002(3)
C15 .065(4) .043(4) .068(4) .003(3) .035(3) -.003(3)
C16 .048(3) .057(4) .063(4) .005(3) .028(3) .001(3)
O17 .059(2) .056(3) .065(3) .007(2) .036(2) .003(2)
C18 .089(5) .127(8) .064(4) .016(5) .042(4) .013(5)
C19 .079(4) .042(4) .066(4) .006(3) .037(3) .001(3)
C20 .081(5) .060(5) .092(5) .017(4) .053(4) .007(4)
C21 .107(6) .050(5) .101(5) .012(4) .072(5) .002(4)
C22 .145(8) .068(6) .126(7) .026(5) .089(6) .029(5)
C23 .108(6) .049(5) .126(7) .003(4) .086(5) .004(5)
C24 .080(5) .051(5) .093(5) -.011(4) .049(4) -.012(4)
C25 .079(5) .048(4) .072(4) -.001(3) .044(4) -.004(3)
O26 .070(3) .072(3) .074(3) .003(2) .035(2) .001(3)
C27 .122(7) .119(8) .082(6) .008(6) .042(5) .000(5)
C28 .079(5) .048(4) .093(5) .012(3) .045(4) .015(4)
N29 .056(3) .076(4) .069(3) .013(3) .026(3) .009(3)
C30 .074(4) .076(5) .086(5) .015(4) .040(4) .004(4)
C31 .077(4) .081(6) .074(4) .003(4) .046(4) .004(4)
O32 .071(3) .068(3) .080(3) .000(2) .045(2) .006(3)
C33 .083(5) .074(6) .094(5) .014(4) .053(4) .022(4)
C34 .094(5) .069(5) .099(6) .001(4) .057(5) .023(4)
C38 .062(4) .091(7) .108(6) .006(4) .026(4) .007(5)
C39 .063(5) .145(10) .131(8) .015(6) .012(5) -.003(7)
O40 .064(3) .098(5) .099(4) .000(3) .029(3) -.006(3)
C41 .090(6) .106(8) .110(7) -.016(6) .007(5) .012(6)
C42 .069(5) .109(7) .114(7) -.029(5) .028(5) -.010(6)
N46 .064(3) .073(4) .098(4) -.008(3) .043(3) .008(3)
C47 .087(5) .058(5) .109(6) -.013(4) .051(5) -.007(4)
Na01 .0582(14) .074(2) .075(2) .0022(13) .0335(12) .0064(14)
B1 .050(4) .043(4) .055(4) -.002(3) .014(3) .002(3)
C111 .051(3) .057(4) .050(3) -.004(3) .016(3) .001(3)
C112 .068(4) .058(5) .077(4) -.014(3) .021(4) .008(4)
C113 .062(4) .101(7) .062(4) -.029(4) .011(3) .005(4)
C114 .056(4) .119(7) .064(4) .002(5) .024(3) .001(5)
C115 .069(5) .084(6) .079(5) .019(4) .034(4) -.006(4)
C116 .058(4) .066(5) .074(4) .015(3) .024(3) -.005(4)
C121 .049(3) .050(4) .068(4) .003(3) .020(3) -.001(3)
C122 .059(4) .050(4) .061(4) -.004(3) .013(3) .002(3)
C123 .077(5) .063(5) .073(5) -.009(4) .015(4) -.009(4)
C124 .099(6) .057(5) .112(7) -.016(4) .046(5) -.005(5)
C125 .118(6) .061(5) .081(5) -.003(5) .034(5) .012(4)
C126 .083(5) .065(5) .068(4) -.003(4) .015(4) .003(4)
C131 .048(3) .055(4) .060(4) -.006(3) .015(3) -.002(3)
C132 .079(5) .065(5) .078(5) .010(4) .038(4) -.001(4)
C133 .104(6) .079(6) .093(6) .001(5) .056(5) -.012(5)
C134 .079(5) .065(6) .097(6) .006(4) .024(4) -.015(5)
C135 .069(4) .062(5) .086(5) -.002(4) .020(4) -.009(4)
C136 .071(4) .060(5) .066(4) .001(4) .026(3) -.001(4)
C141 .059(4) .050(4) .061(4) .003(3) .026(3) .005(3)
C142 .056(4) .072(5) .062(4) .002(3) .013(3) -.003(4)
C143 .065(4) .088(6) .064(4) .006(4) .017(3) -.002(4)
C144 .087(6) .134(8) .055(4) .013(5) .014(4) .001(5)
C145 .078(5) .231(13) .071(5) .014(6) .045(5) .010(6)
C146 .065(4) .110(7) .072(5) .007(4) .028(4) .007(4)

loop_
_atom_site_label
_atom_site_fract_x
_atom_site_fract_y
_atom_site_fract_z
_atom_site_U_iso_or_equiv
_atom_site_thermal_displace_type
_atom_site_calc_flag
_atom_site_refinement_flags
_atom_site_occupancy
_atom_site_disorder_group
_atom_site_type_symbol
C1 .3999(3) .4774(4) .6959(3) .058(2) Uani d . 1 . C
C2 .3605(4) .4186(5) .6461(4) .069(2) Uani d . 1 . C
H2 .3848 .3724 .6337 .083 Uiso calc R 1 . H
C3 .2862(4) .4246(5) .6135(4) .067(2) Uani d . 1 . C
C4 .2439(5) .3606(6) .5594(5) .099(3) Uani d . 1 . C
H4A .2730 .3085 .5598 .148 Uiso calc R 1 . H
H4B .2299 .3904 .5165 .148 Uiso calc R 1 . H
H4C .2013 .3417 .5668 .148 Uiso calc R 1 . H
C5 .2528(3) .4959(5) .6331(3) .064(2) Uani d . 1 . C
H5 .2030 .5021 .6116 .077 Uiso calc R 1 . H
C6 .2890(3) .5581(4) .6824(3) .054(2) Uani d . 1 . C
C7 .3619(3) .5447(4) .7159(3) .059(2) Uani d . 1 . C
O8 .4015(2) .6018(3) .7681(2) .0626(12) Uani d . 1 . O
C9 .3912(5) .5860(7) .8299(4) .102(3) Uani d . 1 . C
H9A .4257 .6209 .8653 .153 Uiso calc R 1 . H
H9B .3979 .5226 .8411 .153 Uiso calc R 1 . H
H9C .3431 .6038 .8250 .153 Uiso calc R 1 . H
C10 .2550(3) .6415(4) .6944(3) .057(2) Uani d . 1 . C
C11 .1951(3) .6456(5) .7125(3) .066(2) Uani d . 1 . C
H11 .1730 .5917 .7172 .079 Uiso calc R 1 . H
C12 .1668(3) .7272(5) .7239(4) .065(2) Uani d . 1 . C
C13 .1013(4) .7283(5) .7412(5) .090(3) Uani d . 1 . C
H13A .0744 .7829 .7241 .135 Uiso calc R 1 . H
H13B .1154 .7264 .7893 .135 Uiso calc R 1 . H
H13C .0718 .6765 .7215 .135 Uiso calc R 1 . H
C14 .2023(3) .8073(5) .7205(3) .061(2) Uani d . 1 . C
H14 .1858 .8622 .7310 .073 Uiso calc R 1 . H
C15 .2617(3) .8066(4) .7017(3) .056(2) Uani d . 1 . C
C16 .2862(3) .7238(4) .6867(3) .054(2) Uani d . 1 . C
O17 .3413(2) .7230(3) .6612(2) .0560(11) Uani d . 1 . O
C18 .3155(4) .7315(6) .5890(3) .090(3) Uani d . 1 . C
H18A .3550 .7232 .5742 .135 Uiso calc R 1 . H
H18B .2950 .7908 .5760 .135 Uiso calc R 1 . H
H18C .2792 .6863 .5687 .135 Uiso calc R 1 . H
C19 .3021(4) .8888(4) .6962(3) .060(2) Uani d . 1 . C
C20 .2679(4) .9582(5) .6512(4) .071(2) Uani d . 1 . C
H20 .2178 .9585 .6305 .086 Uiso calc R 1 . H
C21 .3086(5) 1.0279(5) .6370(4) .076(2) Uani d . 1 . C
C22 .2693(5) 1.1031(6) .5890(4) .102(3) Uani d . 1 . C
H22A .2222 1.0821 .5603 .153 Uiso calc R 1 . H
H22B .2964 1.1200 .5619 .153 Uiso calc R 1 . H
H22C .2643 1.1548 .6142 .153 Uiso calc R 1 . H
C23 .3826(5) 1.0222(5) .6653(4) .082(2) Uani d . 1 . C
H23 .4096 1.0655 .6532 .099 Uiso calc R 1 . H
C24 .4192(4) .9559(5) .7107(4) .070(2) Uani d . 1 . C
C25 .3775(4) .8920(5) .7287(3) .062(2) Uani d . 1 . C
O26 .4128(2) .8287(3) .7769(2) .0695(13) Uani d . 1 . O
C27 .4009(5) .8362(7) .8389(4) .107(3) Uani d . 1 . C
H27A .4325 .7950 .8715 .160 Uiso calc R 1 . H
H27B .3516 .8212 .8311 .160 Uiso calc R 1 . H
H27C .4108 .8972 .8556 .160 Uiso calc R 1 . H
C28 .4809(3) .4722(5) .7307(4) .069(2) Uani d . 1 . C
H28A .4933 .4681 .7790 .083 Uiso calc R 1 . H
H28B .4983 .4177 .7162 .083 Uiso calc R 1 . H
N29 .5176(3) .5536(4) .7154(3) .0663(15) Uani d . 1 . N
C30 .5107(4) .5480(5) .6459(4) .076(2) Uani d . 1 . C
H30A .4604 .5365 .6185 .091 Uiso calc R 1 . H
H30B .5383 .4960 .6412 .091 Uiso calc R 1 . H
C31 .5348(4) .6293(5) .6182(4) .072(2) Uani d . 1 . C
H31A .5872 .6337 .6373 .086 Uiso calc R 1 . H
H31B .5198 .6236 .5697 .086 Uiso calc R 1 . H
O32 .5037(2) .7092(3) .6342(2) .0683(12) Uani d . 1 . O
C33 .5308(4) .7890(5) .6131(4) .078(2) Uani d . 1 . C
H33A .5102 .7938 .5644 .094 Uiso calc R 1 . H
H33B .5830 .7852 .6273 .094 Uiso calc R 1 . H
C34 .5106(4) .8712(5) .6440(4) .081(2) Uani d . 1 . C
H34A .5362 .9231 .6357 .098 Uiso calc R 1 . H
H34B .4593 .8822 .6206 .098 Uiso calc R 1 . H
C38 .5928(4) .5545(6) .7621(4) .089(2) Uani d . 1 . C
H38A .5956 .5240 .8032 .106 Uiso calc R 1 . H
H38B .6212 .5193 .7425 .106 Uiso calc R 1 . H
C39 .6263(4) .6445(8) .7801(5) .120(4) Uani d . 1 . C
H39A .6737 .6372 .8153 .144 Uiso calc R 1 . H
H39B .6332 .6700 .7411 .144 Uiso calc R 1 . H
O40 .5861(3) .7068(4) .8025(3) .087(2) Uani d . 1 . O
C41 .6169(5) .7913(7) .8160(5) .110(3) Uani d . 1 . C
H41A .6688 .7837 .8382 .132 Uiso calc R 1 . H
H41B .5998 .8208 .8479 .132 Uiso calc R 1 . H
C42 .6030(4) .8544(7) .7569(4) .099(3) Uani d . 1 . C
H42A .6245 .9130 .7736 .119 Uiso calc R 1 . H
H42B .6269 .8303 .7284 .119 Uiso calc R 1 . H
N46 .5252(3) .8677(4) .7156(3) .074(2) Uani d . 1 . N
C47 .5001(4) .9495(5) .7391(4) .081(2) Uani d . 1 . C
H47A .5203 1.0027 .7258 .097 Uiso calc R 1 . H
H47B .5172 .9487 .7879 .097 Uiso calc R 1 . H
Na01 .46596(12) .7120(2) .72767(12) .0667(8) Uani d . 1 . Na+
B1 .6257(3) .2255(5) .6367(3) .051(2) Uani d . 1 . B
C111 .5383(3) .2099(4) .5894(3) .053(2) Uani d . 1 . C
C112 .5079(4) .1253(5) .5649(3) .069(2) Uani d . 1 . C
H112 .5374 .0742 .5759 .083 Uiso calc R 1 . H
C113 .4352(4) .1146(6) .5247(3) .079(2) Uani d . 1 . C
H113 .4169 .0569 .5104 .094 Uiso calc R 1 . H
C114 .3902(4) .1890(7) .5060(4) .079(2) Uani d . 1 . C
H114 .3420 .1826 .4777 .095 Uiso calc R 1 . H
C115 .4189(4) .2744(6) .5306(4) .075(2) Uani d . 1 . C
H115 .3892 .3254 .5201 .090 Uiso calc R 1 . H
C116 .4909(3) .2827(5) .5701(3) .066(2) Uani d . 1 . C
H116 .5088 .3404 .5848 .080 Uiso calc R 1 . H
C121 .6520(3) .3239(4) .6196(3) .056(2) Uani d . 1 . C
C122 .6908(3) .3868(4) .6673(3) .060(2) Uani d . 1 . C
H122 .7031 .3729 .7126 .071 Uiso calc R 1 . H
C123 .7125(4) .4709(5) .6499(4) .075(2) Uani d . 1 . C
H123 .7377 .5114 .6838 .090 Uiso calc R 1 . H
C124 .6975(4) .4940(6) .5854(5) .088(2) Uani d . 1 . C
H124 .7131 .5494 .5749 .105 Uiso calc R 1 . H
C125 .6584(5) .4344(5) .5345(4) .087(2) Uani d . 1 . C
H125 .6480 .4493 .4896 .105 Uiso calc R 1 . H
C126 .6346(4) .3515(5) .5513(4) .076(2) Uani d . 1 . C
H126 .6066 .3132 .5169 .091 Uiso calc R 1 . H
C131 .6713(3) .1398(4) .6209(3) .056(2) Uani d . 1 . C
C132 .6994(4) .1426(5) .5707(4) .072(2) Uani d . 1 . C
H132 .6954 .1959 .5463 .086 Uiso calc R 1 . H
C133 .7335(4) .0683(6) .5557(4) .087(2) Uani d . 1 . C
H133 .7511 .0726 .5212 .104 Uiso calc R 1 . H
C134 .7418(4) -.0115(6) .5908(4) .083(2) Uani d . 1 . C
H134 .7653 -.0606 .5807 .100 Uiso calc R 1 . H
C135 .7150(4) -.0176(5) .6406(4) .075(2) Uani d . 1 . C
H135 .7199 -.0710 .6651 .090 Uiso calc R 1 . H
C136 .6797(3) .0582(5) .6543(3) .066(2) Uani d . 1 . C
H136 .6610 .0528 .6880 .079 Uiso calc R 1 . H
C141 .6372(3) .2227(4) .7170(3) .056(2) Uani d . 1 . C
C142 .7081(3) .2163(5) .7669(3) .066(2) Uani d . 1 . C
H142 .7465 .2085 .7525 .079 Uiso calc R 1 . H
C143 .7233(4) .2207(5) .8336(3) .074(2) Uani d . 1 . C
H143 .7710 .2190 .8638 .089 Uiso calc R 1 . H
C144 .6690(4) .2276(7) .8562(4) .096(3) Uani d . 1 . C
H144 .6788 .2308 .9022 .115 Uiso calc R 1 . H
C145 .5986(4) .2299(8) .8107(4) .122(4) Uani d . 1 . C
H145 .5608 .2317 .8262 .146 Uiso calc R 1 . H
C146 .5839(4) .2295(6) .7426(4) .081(2) Uani d . 1 . C
H146 .5360 .2341 .7130 .098 Uiso calc R 1 . H
O1M .5390(10) .001(2) .007(2) .190(10) Uiso d P .30 . O
C1M .533(3) .049(4) -.054(2) .21(2) Uiso d P .30 . C
O2M .479(2) .306(2) .989(2) .110(10) Uiso d P .20 . O
C2M .410(5) .261(19) .976(13) .17(3) Uiso d P .20 . C
C6S .533(2) .616(6) 1.070(3) .16(3) Uiso d P .15 1 C
Cl1 .567(3) .665(6) 1.013(4) .39(3) Uiso d PU .15 1 Cl
Cl2 .437(2) .622(2) 1.0410(10) .210(10) Uiso d PU .15 1 Cl
C5S .601(2) .619(4) 1.043(3) .21(3) Uiso d P .15 2 C
Cl3 .510(2) .638(3) 1.035(2) .250(10) Uiso d PU .15 2 Cl
Cl4 .625(2) .703(3) .993(2) .31(2) Uiso d PU .15 2 Cl

loop_
_atom_type_symbol
_atom_type_description
_atom_type_scat_dispersion_real
_atom_type_scat_dispersion_imag
_atom_type_scat_source
Na Na+ 0.0362 0.0249 'International Tables Vol C Tables 4.2.6.8 and 6.1.1.4'
C C 0.0033 0.0016 'International Tables Vol C Tables 4.2.6.8 and 6.1.1.4'
N N 0.0061 0.0033 'International Tables Vol C Tables 4.2.6.8 and 6.1.1.4'
O O 0.0106 0.0060 'International Tables Vol C Tables 4.2.6.8 and 6.1.1.4'
B B 0.0013 0.0007 'International Tables Vol C Tables 4.2.6.8 and 6.1.1.4'
H H 0.0000 0.0000 'International Tables Vol C Tables 4.2.6.8 and 6.1.1.4'

loop_
_geom_angle_atom_site_label_1
_geom_angle_atom_site_label_2
_geom_angle_atom_site_label_3
_geom_angle
_geom_angle_publ_flag
C2 C1 C7 117.6(6) no
C2 C1 C28 123.3(6) no
C7 C1 C28 119.0(6) no
C1 C2 C3 123.1(6) no
C2 C3 C4 122.8(7) no
C2 C3 C5 116.0(6) no
C4 C3 C5 121.1(6) no
C3 C5 C6 124.1(6) no
C5 C6 C7 116.9(6) no
C5 C6 C10 123.0(6) no
C7 C6 C10 119.7(6) no
C1 C7 C6 121.8(6) no
C1 C7 O8 117.6(5) no
C6 C7 O8 120.5(6) no
C7 O8 C9 114.4(5) no
C6 C10 C11 125.9(6) no
C6 C10 C16 116.7(5) no
C11 C10 C16 117.4(6) no
C10 C11 C12 122.4(6) no
C11 C12 C13 120.4(6) no
C11 C12 C14 118.6(6) no
C13 C12 C14 121.0(6) no
C12 C14 C15 121.0(6) no
C14 C15 C16 118.9(6) no
C14 C15 C19 124.4(6) no
C16 C15 C19 116.7(5) no
C10 C16 C15 121.5(6) no
C10 C16 O17 119.1(5) no
C15 C16 O17 119.4(5) no
C16 O17 C18 113.5(5) no
C15 C19 C20 120.9(6) no
C15 C19 C25 120.1(6) no
C20 C19 C25 118.3(6) no
C19 C20 C21 120.7(7) no
C20 C21 C22 119.0(7) no
C20 C21 C23 118.0(7) no
C22 C21 C23 123.0(7) no
C21 C23 C24 123.6(7) no
C23 C24 C25 117.3(7) no
C23 C24 C47 122.4(7) no
C25 C24 C47 120.3(6) no
C19 C25 C24 121.5(6) no
C19 C25 O26 120.3(6) no
C24 C25 O26 118.2(6) no
C25 O26 C27 115.3(6) no
C1 C28 N29 111.8(5) no
C28 N29 C30 108.2(5) no
C28 N29 C38 108.5(5) no
C30 N29 C38 112.7(6) no
N29 C30 C31 116.3(6) no
C30 C31 O32 109.4(6) no
C31 O32 C33 110.6(5) no
O32 C33 C34 109.2(6) no
C33 C34 N46 117.0(6) no
N29 C38 C39 116.0(7) no
C38 C39 O40 114.4(8) no
C39 O40 C41 113.3(7) no
O40 C41 C42 117.0(8) no
C41 C42 N46 113.9(7) no
C34 N46 C42 112.8(6) no
C34 N46 C47 112.0(6) no
C42 N46 C47 108.5(6) no
C24 C47 N46 111.4(6) no
C111 B1 C121 109.7(5) no
C111 B1 C131 107.3(5) no
C111 B1 C141 109.8(5) no
C121 B1 C131 112.5(5) no
C121 B1 C141 109.0(5) no
C131 B1 C141 108.6(5) no
B1 C111 C112 123.9(5) no
B1 C111 C116 120.9(5) no
C112 C111 C116 115.2(6) no
C111 C112 C113 122.6(6) no
C112 C113 C114 120.3(7) no
C113 C114 C115 118.4(7) no
C114 C115 C116 119.9(7) no
C111 C116 C115 123.6(6) no
B1 C121 C122 124.7(5) no
B1 C121 C126 120.4(5) no
C122 C121 C126 114.9(6) no
C121 C122 C123 122.5(6) no
C122 C123 C124 121.5(7) no
C123 C124 C125 119.4(8) no
C124 C125 C126 119.5(7) no
C121 C126 C125 122.2(7) no
B1 C131 C132 123.0(5) no
B1 C131 C136 121.8(5) no
C132 C131 C136 115.0(6) no
C131 C132 C133 122.0(7) no
C132 C133 C134 121.3(8) no
C133 C134 C135 118.9(7) no
C134 C135 C136 118.9(7) no
C131 C136 C135 123.9(6) no
B1 C141 C142 119.9(5) no
B1 C141 C146 126.0(6) no
C142 C141 C146 114.0(6) no
C141 C142 C143 124.1(6) no
C142 C143 C144 119.5(7) no
C143 C144 C145 119.4(8) no
C144 C145 C146 120.6(8) no
C141 C146 C145 122.2(7) no
O8 Na01 O17 71.5(2) no
O8 Na01 O26 86.9(2) no
O8 Na01 O32 131.6(2) no
O8 Na01 O40 106.1(2) no
O8 Na01 N29 73.6(2) no
O8 Na01 N46 159.2(2) no
O17 Na01 O26 71.6(2) no
O17 Na01 O32 94.9(2) no
O17 Na01 O40 174.1(2) no
O17 Na01 N29 111.5(2) no
O17 Na01 N46 106.9(2) no
O26 Na01 O32 133.9(2) no
O26 Na01 O40 103.0(2) no
O26 Na01 N29 157.2(2) no
O26 Na01 N46 73.3(2) no
N29 Na01 O32 68.9(2) no
N29 Na01 O40 72.4(2) no
N29 Na01 N46 124.2(2) no
O32 Na01 O40 90.7(2) no
O32 Na01 N46 68.9(2) no
O40 Na01 N46 73.3(2) no
Cl1 C6S Cl2 112.3 no
Cl3 C5S Cl4 108.9 no

loop_
_geom_bond_atom_site_label_1
_geom_bond_atom_site_label_2
_geom_bond_site_symmetry_1
_geom_bond_site_symmetry_2
_geom_bond_distance
_geom_bond_publ_flag
C1 C2 . . 1.371(10) no
C1 C7 . . 1.405(9) no
C1 C28 . . 1.506(9) no
C2 C3 . . 1.384(10) no
C3 C4 . . 1.488(11) no
C3 C5 . . 1.387(10) no
C5 C6 . . 1.381(9) no
C6 C7 . . 1.373(9) no
C6 C10 . . 1.470(9) no
C7 O8 . . 1.386(8) no
O8 C9 . . 1.430(9) no
C10 C11 . . 1.388(9) no
C10 C16 . . 1.398(9) no
C11 C12 . . 1.385(10) no
C12 C13 . . 1.482(9) no
C12 C14 . . 1.392(10) no
C14 C15 . . 1.384(9) no
C15 C16 . . 1.395(9) no
C15 C19 . . 1.481(9) no
C16 O17 . . 1.395(7) no
O17 C18 . . 1.440(8) no
C19 C20 . . 1.395(10) no
C19 C25 . . 1.402(10) no
C20 C21 . . 1.410(11) no
C21 C22 . . 1.514(11) no
C21 C23 . . 1.372(12) no
C23 C24 . . 1.379(11) no
C24 C25 . . 1.399(10) no
C24 C47 . . 1.500(10) no
C25 O26 . . 1.373(8) no
O26 C27 . . 1.435(9) no
C28 N29 . . 1.501(9) no
N29 C30 . . 1.442(9) no
N29 C38 . . 1.460(9) no
C30 C31 . . 1.494(11) no
C31 O32 . . 1.430(9) no
O32 C33 . . 1.433(9) no
C33 C34 . . 1.504(11) no
C34 N46 . . 1.448(10) no
C38 C39 . . 1.470(14) no
C39 O40 . . 1.413(12) no
O40 C41 . . 1.370(12) no
C41 C42 . . 1.509(14) no
C42 N46 . . 1.484(10) no
N46 C47 . . 1.464(10) no
B1 C111 . . 1.672(9) no
B1 C121 . . 1.629(10) no
B1 C131 . . 1.663(9) no
B1 C141 . . 1.646(9) no
C111 C112 . . 1.398(10) no
C111 C116 . . 1.387(9) no
C112 C113 . . 1.390(9) no
C113 C114 . . 1.377(12) no
C114 C115 . . 1.401(12) no
C115 C116 . . 1.372(10) no
C121 C122 . . 1.381(9) no
C121 C126 . . 1.428(10) no
C122 C123 . . 1.406(10) no
C123 C124 . . 1.341(12) no
C124 C125 . . 1.390(12) no
C125 C126 . . 1.404(11) no
C131 C132 . . 1.384(9) no
C131 C136 . . 1.377(10) no
C132 C133 . . 1.387(11) no
C133 C134 . . 1.370(12) no
C134 C135 . . 1.360(11) no
C135 C136 . . 1.406(10) no
C141 C142 . . 1.422(9) no
C141 C146 . . 1.369(9) no
C142 C143 . . 1.345(9) no
C143 C144 . . 1.343(11) no
C144 C145 . . 1.378(11) no
C145 C146 . . 1.373(11) no
O1M C1M . . 1.437 no
O2M C2M . . 1.441 no
C6S Cl1 . . 1.758 no
C6S Cl2 . . 1.777 no
C5S Cl3 . . 1.785 no
C5S Cl4 . . 1.802 no
C6S C5S . . 1.667 no
C6S Cl3 . . .789 no
Cl1 C5S . . 1.000 no
Cl1 Cl3 . . 1.441 no
Cl1 Cl4 . . 1.481 no
Cl2 Cl3 . . 1.520 no

loop_
_geom_contact_atom_site_label_1
_geom_contact_atom_site_label_2
_geom_contact_distance
_geom_contact_publ_flag
Na01 O8 2.421(5) no
Na01 O17 2.364(4) no
Na01 O26 2.453(5) no
Na01 O32 2.384(5) no
Na01 O40 2.333(6) no
Na01 N29 2.601(6) no
Na01 N46 2.635(7) no
N29 N46 4.627(9) no
C28 C47 7.037(10) no
C1 C24 7.056(10) no

loop_
_geom_torsion_atom_site_label_1
_geom_torsion_atom_site_label_2
_geom_torsion_atom_site_label_3
_geom_torsion_atom_site_label_4
_geom_torsion
_geom_torsion_publ_flag
C2 C1 C7 C6 -6.8(10) no
C2 C1 C7 O8 177.4(6) no
C2 C1 C28 N29 114.0(7) no
C7 C1 C28 N29 -67.1(8) no
C7 C1 C2 C3 2.3(10) no
C28 C1 C2 C3 -178.8(7) no
C1 C2 C3 C4 179.8(7) no
C1 C2 C3 C5 1.4(11) no
C2 C3 C5 C6 -0.8(10) no
C4 C3 C5 C6 -179.3(7) no
C3 C5 C6 C7 -3.4(10) no
C3 C5 C6 C10 169.4(7) no
C5 C6 C7 C1 7.3(10) no
C5 C6 C7 O8 -177.0(6) no
C5 C6 C10 C11 60.4(10) no
C5 C6 C10 C16 -119.4(7) no
C7 C6 C10 C11 -127.0(7) no
C7 C6 C10 C16 53.1(8) no
C28 C1 C7 C6 174.3(6) no
C1 C7 C6 C10 -165.8(6) no
C28 C1 C7 O8 -1.6(9) no
C1 C7 O8 C9 -108.2(7) no
C10 C6 C7 O8 9.9(9) no
C6 C7 O8 C9 75.9(8) no
C6 C10 C11 C12 179.1(7) no
C6 C10 C16 C15 -175.2(6) no
C6 C10 C16 O17 7.0(8) no
C11 C10 C16 C15 5.0(9) no
C11 C10 C16 O17 -172.8(6) no
C16 C10 C11 C12 -1.1(10) no
C10 C11 C12 C13 178.2(7) no
C10 C11 C12 C14 -3.4(10) no
C11 C12 C14 C15 4.3(10) no
C13 C12 C14 C15 -177.4(7) no
C12 C14 C15 C16 -0.6(10) no
C12 C14 C15 C19 179.4(6) no
C14 C15 C16 C10 -4.2(9) no
C14 C15 C16 O17 173.6(6) no
C14 C15 C19 C20 -60.8(9) no
C14 C15 C19 C25 128.7(7) no
C16 C15 C19 C20 119.2(7) no
C16 C15 C19 C25 -51.3(9) no
C10 C16 C15 C19 175.8(6) no
C10 C16 O17 C18 90.8(7) no
C19 C15 C16 O17 -6.4(8) no
C15 C16 O17 C18 -87.0(7) no
C15 C19 C20 C21 -168.3(7) no
C15 C19 C25 C24 162.5(7) no
C15 C19 C25 O26 -13.9(10) no
C20 C19 C25 C24 -8.2(10) no
C20 C19 C25 O26 175.3(6) no
C25 C19 C20 C21 2.4(10) no
C19 C20 C21 C22 -178.7(7) no
C19 C20 C21 C23 4.0(11) no
C20 C21 C23 C24 -5.0(12) no
C22 C21 C23 C24 177.8(8) no
C21 C23 C24 C25 -0.6(12) no
C21 C23 C24 C47 177.9(8) no
C23 C24 C25 C19 7.3(11) no
C23 C24 C25 O26 -176.2(7) no
C23 C24 C47 N46 -112.7(8) no
C25 C24 C47 N46 65.7(9) no
C19 C25 C24 C47 -171.1(7) no
C19 C25 O26 C27 -69.8(8) no
C47 C24 C25 O26 5.4(10) no
C24 C25 O26 C27 113.6(8) no
C1 C28 N29 C30 -70.5(7) no
C1 C28 N29 C38 167.0(6) no
C28 N29 C30 C31 171.8(6) no
C28 N29 C38 C39 -149.5(7) no
C30 N29 C38 C39 90.8(9) no
C38 N29 C30 C31 -68.3(8) no
N29 C30 C31 O32 -48.8(8) no
C30 C31 O32 C33 175.1(6) no
C31 O32 C33 C34 -167.4(6) no
O32 C33 C34 N46 48.3(9) no
C33 C34 N46 C42 60.0(9) no
C33 C34 N46 C47 -177.2(7) no
N29 C38 C39 O40 51.4(11) no
C38 C39 O40 C41 -177.2(8) no
C39 O40 C41 C42 82.0(10) no
O40 C41 C42 N46 54.2(10) no
C41 C42 N46 C34 -140.7(8) no
C41 C42 N46 C47 94.6(8) no
C34 N46 C47 C24 67.6(8) no
C42 N46 C47 C24 -167.2(7) no
C111 B1 C121 C122 132.0(6) no
C111 B1 C121 C126 -47.1(8) no
C111 B1 C131 C132 90.2(7) no
C111 B1 C131 C136 -85.5(7) no
C111 B1 C141 C142 167.5(6) no
C111 B1 C141 C146 -15.2(9) no
C121 B1 C131 C132 -30.5(8) no
C121 B1 C131 C136 153.8(6) no
C121 B1 C141 C142 -72.4(7) no
C121 B1 C141 C146 104.9(7) no
C131 B1 C141 C142 50.5(7) no
C131 B1 C141 C146 -132.3(7) no
C121 B1 C111 C112 146.4(6) no
C131 B1 C111 C112 23.9(8) no
C141 B1 C111 C112 -93.9(7) no
B1 C111 C112 C113 -179.0(7) no
C121 B1 C111 C116 -31.8(8) no
C131 B1 C111 C116 -154.3(6) no
C141 B1 C111 C116 87.9(7) no
B1 C111 C116 C115 179.1(7) no
C112 C111 C116 C115 0.7(10) no
C116 C111 C112 C113 -0.7(10) no
C111 C112 C113 C114 1.7(11) no
C112 C113 C114 C115 -2.5(12) no
C113 C114 C115 C116 2.6(12) no
C114 C115 C116 C111 -1.7(11) no
C131 B1 C121 C122 -108.6(7) no
C141 B1 C121 C122 11.8(8) no
B1 C121 C122 C123 179.9(6) no
C131 B1 C121 C126 72.2(8) no
C141 B1 C121 C126 -167.3(6) no
B1 C121 C126 C125 -177.8(7) no
C122 C121 C126 C125 2.9(10) no
C126 C121 C122 C123 -0.9(10) no
C121 C122 C123 C124 -1.2(11) no
C122 C123 C124 C125 1.4(12) no
C123 C124 C125 C126 0.6(12) no
C124 C125 C126 C121 -2.9(12) no
C141 B1 C131 C132 -151.2(6) no
B1 C131 C132 C133 -176.0(7) no
C141 B1 C131 C136 33.1(8) no
B1 C131 C136 C135 177.0(7) no
C132 C131 C136 C135 1.0(10) no
C136 C131 C132 C133 -0.1(10) no
C131 C132 C133 C134 -0.9(12) no
C132 C133 C134 C135 0.9(12) no
C133 C134 C135 C136 0.0(12) no
C134 C135 C136 C131 -1.0(11) no
B1 C141 C142 C143 174.6(7) no
B1 C141 C146 C145 -177.5(7) no
C142 C141 C146 C145 -0.1(11) no
C146 C141 C142 C143 -3.0(10) no
C141 C142 C143 C144 3.1(11) no
C142 C143 C144 C145 0.1(12) no
C143 C144 C145 C146 -3.1(13) no
C144 C145 C146 C141 3.1(13) no
